data_4123953
loop_
_publ_author_name
'Edwards, D.A.'
'Wallace, W.E.'
'Craig, R.S.'

_publ_section_title
;
 Magnesium-cadmium alloys. IV. The cadmium-rich alloys; some lattice
 parameters and phase relationships between 25 and 300 C. Structure of Mg
 Cd3
;
_journal_name_full 'Journal of the American Chemical Society'
_journal_page_first 5256
_journal_page_last 5262
_journal_volume 52
_journal_year 1952
_chemical_formula_sum 'Cd3 Mg'
_space_group_IT_number 194
_symmetry_space_group_name_Hall '-P 6c 2c'
_symmetry_space_group_name_H-M 'P 63/m m c'
_cell_angle_alpha 90
_cell_angle_beta 90
_cell_angle_gamma 120
_cell_formula_units_Z 2
_cell_length_a 6.2335
_cell_length_b 6.2335
_cell_length_c 5.0449
_cell_volume 169.765
_citation_journal_id_ASTM JACSAT
_cod_data_source_file Edwards_JACSAT_1952_661.cif
_cod_data_source_block Cd3Mg1
_cod_original_cell_volume 169.7646
_cod_original_formula_sum 'Cd3 Mg1'
_cod_database_code 4123953

loop_
_symmetry_equiv_pos_as_xyz
x,y,z
x-y,x,z+1/2
-y,x-y,z
-x,-y,z+1/2
-x+y,-x,z
y,-x+y,z+1/2
-y,-x,-z+1/2
x-y,-y,-z
x,x-y,-z+1/2
y,x,-z
-x+y,y,-z+1/2
-x,-x+y,-z
-x,-y,-z
-x+y,-x,-z-1/2
y,-x+y,-z
x,y,-z-1/2
x-y,x,-z
-y,x-y,-z-1/2
y,x,z-1/2
-x+y,y,z
-x,-x+y,z-1/2
-y,-x,z
x-y,-y,z-1/2
x,x-y,z

loop_
_atom_site_label
_atom_site_type_symbol
_atom_site_fract_x
_atom_site_fract_y
_atom_site_fract_z
_atom_site_occupancy
_atom_site_U_iso_or_equiv
Mg1 Mg 0.3333 0.6667 0.25 1 0.0
Cd1 Cd 0.833 0.666 0.25 1 0.0
